data_4060382
loop_
_publ_author_name
'Compain, Carine'
'Donnadieu, Bruno'
'Mathey, Fran\,cois'

_publ_section_title
;
2,3-Benzo-7-phosphanorbornadiene Complexes: Synthesis and Chemistry
;
_journal_issue 7
_journal_name_full Organometallics
_journal_page_first 1762
_journal_page_last 1765
_journal_paper_doi 10.1021/om049089y
_journal_volume 24
_journal_year 2005
_chemical_formula_sum 'C12 H15 P S2'
_chemical_formula_weight 254.33
_space_group_IT_number 14
_symmetry_cell_setting monoclinic
_symmetry_space_group_name_Hall '-P 2ybc'
_symmetry_space_group_name_H-M 'P 1 21/c 1'
_cell_angle_alpha 90.00
_cell_angle_beta 95.682(5)
_cell_angle_gamma 90.00
_cell_formula_units_Z 4
_cell_length_a 11.5733(12)
_cell_length_b 6.8944(7)
_cell_length_c 15.7794(16)
_cell_measurement_temperature 100(2)
_cell_volume 1252.9(2)
_diffrn_ambient_temperature 100(2)
_exptl_crystal_density_diffrn 1.348
_cod_depositor_comments
;
The following automatic conversions were performed:
'_symmetry_cell_setting' value 'Monoclinic' changed to 'monoclinic'
according to '/home/saulius/struct/CIF-dictionaries/cif_core.dic'
dictionary named 'cif_core.dic' version 2.4.1 from 2010-06-29.

Automatic conversion script
Id: cif_fix_enum 1527 2010-12-29 10:47:43Z saulius 
;
_cod_original_sg_symbol_H-M 'P 21/c'
_cod_database_code 4060382

loop_
_symmetry_equiv_pos_as_xyz
'x, y, z'
'-x, y+1/2, -z+1/2'
'-x, -y, -z'
'x, -y-1/2, z-1/2'

loop_
_atom_site_label
_atom_site_type_symbol
_atom_site_fract_x
_atom_site_fract_y
_atom_site_fract_z
_atom_site_U_iso_or_equiv
_atom_site_adp_type
_atom_site_occupancy
_atom_site_symmetry_multiplicity
_atom_site_calc_flag
_atom_site_refinement_flags
_atom_site_disorder_assembly
_atom_site_disorder_group
P1 P 0.279569(14) 0.52150(2) 0.029669(9) 0.01209(4) Uani 1 1 d . . .
S1 S 0.277787(16) 0.22676(2) -0.001994(10) 0.01703(4) Uani 1 1 d . . .
S2 S 0.307847(15) 0.69877(2) -0.062535(10) 0.01635(4) Uani 1 1 d . . .
C1 C 0.38671(6) 0.13641(9) 0.08246(4) 0.01536(10) Uani 1 1 d . . .
C2 C 0.36312(5) 0.19910(9) 0.17049(4) 0.01345(10) Uani 1 1 d . . .
C3 C 0.36714(5) 0.38948(9) 0.18905(3) 0.01296(10) Uani 1 1 d . . .
C4 C 0.39220(6) 0.52926(9) 0.11967(4) 0.01347(10) Uani 1 1 d . . .
C5 C 0.33272(7) 0.04094(10) 0.22983(4) 0.01885(12) Uani 1 1 d . . .
C6 C 0.34058(7) 0.47962(11) 0.27160(4) 0.01865(12) Uani 1 1 d . . .
C7 C 0.14452(5) 0.57485(10) 0.07465(4) 0.01478(10) Uani 1 1 d . . .
C8 C 0.08456(6) 0.43330(12) 0.11611(5) 0.02075(12) Uani 1 1 d . . .
C9 C -0.01366(7) 0.48462(14) 0.15577(5) 0.02628(15) Uani 1 1 d . . .
C10 C -0.05137(7) 0.67576(15) 0.15439(5) 0.02744(16) Uani 1 1 d . . .
C11 C 0.00707(7) 0.81680(13) 0.11232(5) 0.02565(14) Uani 1 1 d . . .
C12 C 0.10467(6) 0.76663(11) 0.07202(5) 0.01954(12) Uani 1 1 d . . .
H1A H 0.3767(10) 0.0001(17) 0.0744(7) 0.023 Uiso 1 1 d . . .
H1B H 0.4611(10) 0.1733(18) 0.0682(7) 0.023 Uiso 1 1 d . . .
H4A H 0.4637(10) 0.4993(17) 0.0965(7) 0.023 Uiso 1 1 d . . .
H4B H 0.3925(10) 0.6622(17) 0.1381(7) 0.023 Uiso 1 1 d . . .
H5A H 0.3225(10) 0.0926(18) 0.2874(7) 0.029 Uiso 1 1 d . . .
H5B H 0.3931(11) -0.0596(18) 0.2378(8) 0.029 Uiso 1 1 d . . .
H5C H 0.2637(11) -0.0318(18) 0.2049(8) 0.029 Uiso 1 1 d . . .
H6A H 0.2712(11) 0.5534(19) 0.2634(7) 0.029 Uiso 1 1 d . . .
H6B H 0.4000(11) 0.5754(19) 0.2923(7) 0.029 Uiso 1 1 d . . .
H6C H 0.3349(11) 0.3871(18) 0.3171(7) 0.029 Uiso 1 1 d . . .
H8 H 0.1087(10) 0.3023(17) 0.1180(7) 0.023 Uiso 1 1 d . . .
H9 H -0.0536(10) 0.3814(17) 0.1831(7) 0.023 Uiso 1 1 d . . .
H10 H -0.1202(10) 0.7046(16) 0.1814(7) 0.023 Uiso 1 1 d . . .
H11 H -0.0173(10) 0.9434(18) 0.1102(7) 0.023 Uiso 1 1 d . . .
H12 H 0.1414(10) 0.8618(18) 0.0439(7) 0.023 Uiso 1 1 d . . .

loop_
_atom_site_aniso_label
_atom_site_aniso_U_11
_atom_site_aniso_U_22
_atom_site_aniso_U_33
_atom_site_aniso_U_23
_atom_site_aniso_U_13
_atom_site_aniso_U_12
P1 0.01455(8) 0.01151(7) 0.01031(6) 0.00040(4) 0.00171(5) -0.00148(5)
S1 0.02483(9) 0.01279(7) 0.01271(6) -0.00223(4) -0.00195(5) -0.00146(5)
S2 0.02006(8) 0.01647(7) 0.01291(6) 0.00326(5) 0.00354(5) -0.00222(5)
C1 0.0191(3) 0.0125(2) 0.0145(2) -0.00131(18) 0.00175(18) 0.0010(2)
C2 0.0149(3) 0.0131(2) 0.0122(2) 0.00113(17) 0.00073(17) -0.00035(18)
C3 0.0146(2) 0.0136(2) 0.01049(19) -0.00039(17) 0.00064(16) -0.00081(18)
C4 0.0156(3) 0.0120(2) 0.0127(2) -0.00043(17) 0.00089(17) -0.00177(18)
C5 0.0228(3) 0.0161(3) 0.0176(3) 0.0043(2) 0.0018(2) -0.0021(2)
C6 0.0235(3) 0.0200(3) 0.0127(2) -0.0038(2) 0.0032(2) -0.0013(2)
C7 0.0141(2) 0.0177(3) 0.0126(2) 0.00059(18) 0.00151(17) -0.0016(2)
C8 0.0172(3) 0.0253(3) 0.0200(3) 0.0062(2) 0.0030(2) -0.0033(2)
C9 0.0167(3) 0.0414(5) 0.0213(3) 0.0066(3) 0.0044(2) -0.0042(3)
C10 0.0158(3) 0.0452(5) 0.0219(3) -0.0035(3) 0.0045(2) 0.0009(3)
C11 0.0188(3) 0.0290(4) 0.0294(3) -0.0068(3) 0.0040(2) 0.0036(3)
C12 0.0170(3) 0.0194(3) 0.0225(3) -0.0021(2) 0.0034(2) -0.0001(2)

loop_
_geom_bond_atom_site_label_1
_geom_bond_atom_site_label_2
_geom_bond_distance
_geom_bond_site_symmetry_2
_geom_bond_publ_flag
P1 C7 1.8170(7) . ?
P1 C4 1.8309(6) . ?
P1 S2 1.9524(3) . ?
P1 S1 2.0922(3) . ?
S1 C1 1.8494(7) . ?
C1 C2 1.5053(9) . ?
C2 C3 1.3447(9) . ?
C2 C5 1.5016(9) . ?
C3 C6 1.5022(9) . ?
C3 C4 1.5080(8) . ?
C7 C8 1.3971(9) . ?
C7 C12 1.3996(10) . ?
C8 C9 1.3964(11) . ?
C9 C10 1.3876(14) . ?
C10 C11 1.3902(13) . ?
C11 C12 1.3936(10) . ?
